data_7012609
loop_
_publ_author_name
'Vaidhyanathan, Ramanathan'
'Natarajan, Srinivasan'
'Rao, C. N. R.'

_publ_section_title
;
 Aliphatic dicarboxylates with three-dimensional metal--organic
 frameworks possessing hydrophobic channels
;
_journal_issue 8
_journal_name_full 'Dalton Transactions'
_journal_page_first 1459
_journal_paper_doi 10.1039/b212314m
_journal_year 2003
_chemical_formula_sum 'C5 H6 Mn O4'
_chemical_formula_weight 185.04
_chemical_name_systematic
; 
? 
;
_space_group_IT_number 148
_symmetry_cell_setting rhombohedral
_symmetry_space_group_name_Hall '-R 3'
_symmetry_space_group_name_H-M 'R -3 :H'
_atom_sites_solution_hydrogens geom
_atom_sites_solution_primary direct
_atom_sites_solution_secondary difmap
_audit_creation_method SHELXL
_cell_angle_alpha 90.00
_cell_angle_beta 90.00
_cell_angle_gamma 120.00
_cell_formula_units_Z 18
_cell_length_a 11.29440(10)
_cell_length_b 11.29440(10)
_cell_length_c 29.4830(4)
_cell_measurement_temperature 293(2)
_cell_volume 3257.08(6)
_computing_cell_refinement 'Siemens XSCANS'
_computing_data_collection 'Siemens XSCANS'
_computing_data_reduction 'Siemens SHELXTL'
_computing_molecular_graphics 'Siemens SHELXTL'
_computing_publication_material 'Siemens SHELXTL'
_computing_structure_refinement 'SHELXL-93 (Sheldrick, 1993)'
_computing_structure_solution 'SHELXS-86 (Sheldrick, 1990)'
_diffrn_ambient_temperature 293(2)
_diffrn_measurement_device 'Siemens P4'
_diffrn_measurement_method '\w scans'
_diffrn_radiation_monochromator graphite
_diffrn_radiation_source 'fine-focus sealed tube'
_diffrn_radiation_type MoK\a
_diffrn_radiation_wavelength 0.71073
_diffrn_reflns_av_R_equivalents 0.0516
_diffrn_reflns_av_sigmaI/netI 0.0312
_diffrn_reflns_limit_h_max 12
_diffrn_reflns_limit_h_min -9
_diffrn_reflns_limit_k_max 12
_diffrn_reflns_limit_k_min -12
_diffrn_reflns_limit_l_max 32
_diffrn_reflns_limit_l_min -24
_diffrn_reflns_number 4523
_diffrn_reflns_theta_max 23.24
_diffrn_reflns_theta_min 2.07
_exptl_absorpt_coefficient_mu 1.775
_exptl_absorpt_correction_T_max 1.000000
_exptl_absorpt_correction_T_min 0.645501
_exptl_absorpt_correction_type SADABS
_exptl_crystal_density_diffrn 1.698
_exptl_crystal_F_000 1674
_exptl_crystal_size_max 0.12
_exptl_crystal_size_mid 0.08
_exptl_crystal_size_min 0.04
_refine_diff_density_max 0.198
_refine_diff_density_min -0.218
_refine_diff_density_rms 0.046
_refine_ls_extinction_coef 0.00117(9)
_refine_ls_extinction_expression Fc^*^=kFc[1+0.001xFc^2^\l^3^/sin(2\q)]^-1/4^
_refine_ls_extinction_method SHELXL
_refine_ls_goodness_of_fit_all 1.091
_refine_ls_goodness_of_fit_obs 1.131
_refine_ls_matrix_type full
_refine_ls_number_parameters 118
_refine_ls_number_reflns 1045
_refine_ls_number_restraints 0
_refine_ls_restrained_S_all 1.091
_refine_ls_restrained_S_obs 1.131
_refine_ls_R_factor_all 0.0228
_refine_ls_R_factor_obs 0.0205
_refine_ls_shift/esd_max 0.000
_refine_ls_shift/esd_mean 0.000
_refine_ls_structure_factor_coef Fsqd
_refine_ls_weighting_details 'w=1/[\s^2^(Fo^2^)+(0.0189P)^2^+2.2708P] where P=(Fo^2^+2Fc^2^)/3'
_refine_ls_weighting_scheme calc
_refine_ls_wR_factor_all 0.0507
_refine_ls_wR_factor_obs 0.0500
_reflns_number_observed 957
_reflns_number_total 1045
_reflns_observed_criterion >2sigma(I)
_cod_data_source_file b212314m.txt
_cod_data_source_block sad1b
_cod_depositor_comments
;
The following automatic conversions were performed:
'_symmetry_cell_setting' value 'Rhombohedral' changed to 'rhombohedral'
according to '/home/saulius/struct/CIF-dictionaries/cif_core.dic'
dictionary named 'cif_core.dic' version 2.4.1 from 2010-06-29.

Automatic conversion script
Id: cif_fix_enum 1527 2010-12-29 10:47:43Z saulius 

The following automatic conversions were performed:

'_refine_ls_weighting_scheme' value 'calc
w=1/[\s^2^(Fo^2^)+(0.0189P)^2^+2.2708P] where P=(Fo^2^+2Fc^2^)/3' was
changed to 'calc'. New tag '_refine_ls_weighting_details' was
created. The value of the new tag was set to
'w=1/[\s^2^(Fo^2^)+(0.0189P)^2^+2.2708P] where P=(Fo^2^+2Fc^2^)/3'.

Automatic conversion script
Id: cif_fix_values 3143 2015-03-26 13:38:13Z robertas 
;
_cod_original_sg_symbol_H-M R-3
_cod_database_code 7012609

loop_
_symmetry_equiv_pos_as_xyz
'x, y, z'
'-y, x-y, z'
'-x+y, -x, z'
'x+2/3, y+1/3, z+1/3'
'-y+2/3, x-y+1/3, z+1/3'
'-x+y+2/3, -x+1/3, z+1/3'
'x+1/3, y+2/3, z+2/3'
'-y+1/3, x-y+2/3, z+2/3'
'-x+y+1/3, -x+2/3, z+2/3'
'-x, -y, -z'
'y, -x+y, -z'
'x-y, x, -z'
'-x+2/3, -y+1/3, -z+1/3'
'y+2/3, -x+y+1/3, -z+1/3'
'x-y+2/3, x+1/3, -z+1/3'
'-x+1/3, -y+2/3, -z+2/3'
'y+1/3, -x+y+2/3, -z+2/3'
'x-y+1/3, x+2/3, -z+2/3'

loop_
_atom_site_aniso_label
_atom_site_aniso_U_11
_atom_site_aniso_U_22
_atom_site_aniso_U_33
_atom_site_aniso_U_23
_atom_site_aniso_U_13
_atom_site_aniso_U_12
Mn1 0.0168(2) 0.0168(2) 0.0295(3) 0.000 0.000 0.00840(10)
Mn2 0.0206(3) 0.0206(3) 0.0189(4) 0.000 0.000 0.01030(13)
Mn3 0.0220(3) 0.0148(2) 0.0269(3) 0.0014(2) 0.0015(2) 0.0087(2)
O1 0.0316(8) 0.0210(8) 0.0225(7) 0.0008(6) -0.0016(6) 0.0091(6)
O2 0.0213(8) 0.0201(8) 0.0388(8) 0.0052(6) -0.0055(6) 0.0073(6)
O3 0.0271(8) 0.0285(8) 0.0299(8) 0.0103(6) 0.0047(6) 0.0111(7)
O4 0.0465(10) 0.0235(9) 0.0515(9) 0.0078(7) 0.0204(7) 0.0217(7)
C1 0.0266(12) 0.0261(12) 0.0240(11) 0.0020(9) 0.0041(9) 0.0092(9)
C2 0.0305(13) 0.0241(12) 0.0340(11) 0.0035(9) 0.0081(9) 0.0151(10)
C3 0.080(2) 0.0296(14) 0.0266(14) -0.0006(10) -0.0057(13) 0.0117(14)
C4 0.044(2) 0.0271(14) 0.079(2) 0.0156(13) 0.0321(14) 0.0206(13)
C5 0.066(2) 0.038(2) 0.055(2) 0.0165(14) -0.035(2) -0.0103(15)

loop_
_atom_site_label
_atom_site_type_symbol
_atom_site_fract_x
_atom_site_fract_y
_atom_site_fract_z
_atom_site_U_iso_or_equiv
_atom_site_thermal_displace_type
_atom_site_occupancy
_atom_site_calc_flag
_atom_site_refinement_flags
_atom_site_disorder_group
Mn1 Mn 0.0000 0.0000 0.13868(2) 0.0210(2) Uani 1 d S .
Mn2 Mn 0.0000 0.0000 0.0000 0.0200(2) Uani 1 d S .
Mn3 Mn -0.1667 -0.3333 0.1667 0.0215(2) Uani 1 d S .
O1 O -0.13985(14) -0.19909(13) 0.10914(4) 0.0269(3) Uani 1 d . .
O2 O 0.02990(13) -0.14809(13) 0.18302(4) 0.0281(3) Uani 1 d . .
O3 O -0.17089(14) -0.12582(15) 0.04308(4) 0.0298(4) Uani 1 d . .
O4 O -0.0622(2) -0.41728(14) 0.13195(5) 0.0386(4) Uani 1 d . .
C1 C -0.1875(2) -0.2196(2) 0.06871(6) 0.0273(5) Uani 1 d . .
C2 C -0.0621(2) -0.5272(2) 0.13185(7) 0.0289(5) Uani 1 d . .
C3 C -0.2739(3) -0.3650(3) 0.05234(9) 0.0526(8) Uani 1 d . .
C4 C 0.0532(3) -0.5295(3) 0.10678(10) 0.0490(7) Uani 1 d . .
C5 C -0.4253(3) -0.4115(3) 0.05765(10) 0.0694(10) Uani 1 d . .
H1 H 0.0773(24) -0.5882(26) 0.1232(7) 0.043(7) Uiso 1 d . .
H3 H -0.2477(28) -0.4170(29) 0.0679(9) 0.053(8) Uiso 1 d . .
H2 H 0.1283(32) -0.4383(33) 0.1062(9) 0.074(9) Uiso 1 d . .
H4 H -0.2458(28) -0.3642(27) 0.0195(10) 0.060(8) Uiso 1 d . .
H5 H -0.4491(32) -0.3560(34) 0.0399(11) 0.082(10) Uiso 1 d . .
H6 H -0.4738(34) -0.5046(34) 0.0425(11) 0.081(10) Uiso 1 d . .

loop_
_atom_type_symbol
_atom_type_description
_atom_type_scat_dispersion_real
_atom_type_scat_dispersion_imag
_atom_type_scat_source
C C 0.0033 0.0016 'International Tables Vol C Tables 4.2.6.8 and 6.1.1.4'
H H 0.0000 0.0000 'International Tables Vol C Tables 4.2.6.8 and 6.1.1.4'
O O 0.0106 0.0060 'International Tables Vol C Tables 4.2.6.8 and 6.1.1.4'
Mn Mn 0.3368 0.7283 'International Tables Vol C Tables 4.2.6.8 and 6.1.1.4'

loop_
_geom_angle_atom_site_label_1
_geom_angle_atom_site_label_2
_geom_angle_atom_site_label_3
_geom_angle
_geom_angle_site_symmetry_1
_geom_angle_site_symmetry_3
_geom_angle_publ_flag
O1 Mn1 O1 105.12(4) 2 . ?
O1 Mn1 O1 105.12(4) 2 3 ?
O1 Mn1 O1 105.12(4) . 3 ?
O1 Mn1 O2 86.89(5) 2 . ?
O1 Mn1 O2 76.64(5) . . ?
O1 Mn1 O2 166.64(5) 3 . ?
O1 Mn1 O2 76.64(5) 2 2 ?
O1 Mn1 O2 166.64(5) . 2 ?
O1 Mn1 O2 86.89(5) 3 2 ?
O2 Mn1 O2 90.33(5) . 2 ?
O1 Mn1 O2 166.64(5) 2 3 ?
O1 Mn1 O2 86.89(5) . 3 ?
O1 Mn1 O2 76.64(5) 3 3 ?
O2 Mn1 O2 90.33(5) . 3 ?
O2 Mn1 O2 90.32(5) 2 3 ?
O3 Mn2 O3 88.61(5) . 2 ?
O3 Mn2 O3 91.39(5) . 12 ?
O3 Mn2 O3 91.40(5) 2 12 ?
O3 Mn2 O3 180.0 . 10 ?
O3 Mn2 O3 91.40(5) 2 10 ?
O3 Mn2 O3 88.61(5) 12 10 ?
O3 Mn2 O3 88.61(5) . 3 ?
O3 Mn2 O3 88.60(5) 2 3 ?
O3 Mn2 O3 180.0 12 3 ?
O3 Mn2 O3 91.39(5) 10 3 ?
O3 Mn2 O3 91.39(5) . 11 ?
O3 Mn2 O3 180.0 2 11 ?
O3 Mn2 O3 88.60(5) 12 11 ?
O3 Mn2 O3 88.60(5) 10 11 ?
O3 Mn2 O3 91.39(5) 3 11 ?
O4 Mn3 O4 180.0 13_445 . ?
O4 Mn3 O1 91.17(5) 13_445 13_445 ?
O4 Mn3 O1 88.83(5) . 13_445 ?
O4 Mn3 O1 88.82(5) 13_445 . ?
O4 Mn3 O1 91.18(5) . . ?
O1 Mn3 O1 180.0 13_445 . ?
O4 Mn3 O2 89.52(6) 13_445 . ?
O4 Mn3 O2 90.48(6) . . ?
O1 Mn3 O2 102.22(5) 13_445 . ?
O1 Mn3 O2 77.78(5) . . ?
O4 Mn3 O2 90.48(6) 13_445 13_445 ?
O4 Mn3 O2 89.52(6) . 13_445 ?
O1 Mn3 O2 77.78(5) 13_445 13_445 ?
O1 Mn3 O2 102.22(5) . 13_445 ?
O2 Mn3 O2 180.0 . 13_445 ?
C1 O1 Mn1 125.50(12) . . ?
C1 O1 Mn3 133.99(12) . . ?
Mn1 O1 Mn3 100.52(5) . . ?
C2 O2 Mn3 132.14(13) 14 . ?
C2 O2 Mn1 128.82(12) 14 . ?
Mn3 O2 Mn1 97.02(5) . . ?
C1 O3 Mn2 129.01(13) . . ?
C2 O4 Mn3 136.86(13) . . ?
O3 C1 O1 122.9(2) . . ?
O3 C1 C3 118.4(2) . . ?
O1 C1 C3 118.6(2) . . ?
O4 C2 O2 123.7(2) . 15_445 ?
O4 C2 C4 116.7(2) . . ?
O2 C2 C4 119.5(2) 15_445 . ?
C1 C3 C5 110.2(3) . . ?
C2 C4 C5 111.2(2) . 3_545 ?
C3 C5 C4 113.9(2) . 2_445 ?

loop_
_geom_bond_atom_site_label_1
_geom_bond_atom_site_label_2
_geom_bond_distance
_geom_bond_site_symmetry_2
_geom_bond_publ_flag
Mn1 O1 2.1812(13) 2 ?
Mn1 O1 2.1812(13) . ?
Mn1 O1 2.1813(13) 3 ?
Mn1 O2 2.2772(13) . ?
Mn1 O2 2.2772(13) 2 ?
Mn1 O2 2.2773(13) 3 ?
Mn2 O3 2.1482(13) . ?
Mn2 O3 2.1483(13) 2 ?
Mn2 O3 2.1483(13) 12 ?
Mn2 O3 2.1483(13) 10 ?
Mn2 O3 2.1483(13) 3 ?
Mn2 O3 2.1483(13) 11 ?
Mn3 O4 2.1118(14) 13_445 ?
Mn3 O4 2.1117(14) . ?
Mn3 O1 2.1927(13) 13_445 ?
Mn3 O1 2.1926(13) . ?
Mn3 O2 2.2122(13) . ?
Mn3 O2 2.2122(13) 13_445 ?
O1 C1 1.281(2) . ?
O2 C2 1.278(2) 14 ?
O3 C1 1.237(2) . ?
O4 C2 1.242(2) . ?
C1 C3 1.509(3) . ?
C2 O2 1.278(2) 15_445 ?
C2 C4 1.509(3) . ?
C3 C5 1.526(5) . ?
C4 C5 1.526(4) 3_545 ?
C5 C4 1.526(4) 2_445 ?
